data_7018201
loop_
_publ_author_name
'Benedetti, Michele'
'Barone, Carmen R.'
'Antonucci, Daniela'
'Vecchio, Vita M.'
'Ienco, Andrea'
'Maresca, Luciana'
'Natile, Giovanni'
'Fanizzi, Francesco P.'

_publ_section_title
;
 Modulation of properties in analogues of Zeise's anion on changing the
 ligand trans to ethene. X-Ray crystal structures of
 trans-[PtCl(2)(OH)(\h(2)-C(2)H(4))](-) and
 trans-[PtCl(2)(\h(1)-CH(2)NO(2))(\h(2)-C(2)H(4))](-).
;
_journal_issue 10
_journal_name_full 'Dalton transactions (Cambridge, England : 2003)'
_journal_page_first 3014
_journal_page_last 3021
_journal_paper_doi 10.1039/c2dt11934j
_journal_volume 41
_journal_year 2012
_chemical_compound_source 'synthesis as described'
_chemical_formula_moiety 'C24 H20 P, C2 H5 Cl2 O Pt'
_chemical_formula_sum 'C26 H25 Cl2 O P Pt'
_chemical_formula_weight 650.42
_chemical_name_systematic
;
?
;
_space_group_IT_number 2
_symmetry_cell_setting triclinic
_symmetry_Int_Tables_number 2
_symmetry_space_group_name_Hall '-P 1'
_symmetry_space_group_name_H-M 'P -1'
_atom_sites_solution_hydrogens geom
_atom_sites_solution_primary direct
_atom_sites_solution_secondary difmap
_audit_creation_date 2010-12-13T14:58:27-00:00
_audit_creation_method 'WinGX routine CIF_UPDATE'
_cell_angle_alpha 91.152(16)
_cell_angle_beta 90.206(18)
_cell_angle_gamma 100.160(16)
_cell_formula_units_Z 2
_cell_length_a 7.956(2)
_cell_length_b 11.887(2)
_cell_length_c 13.184(2)
_cell_measurement_reflns_used 24
_cell_measurement_temperature 293(2)
_cell_measurement_theta_max 9.19
_cell_measurement_theta_min 6.5
_cell_measurement_wavelength 0.71073
_cell_volume 1227.0(4)
_computing_cell_refinement 'CAD4 Express (Enraf Nonius, 1994)'
_computing_data_collection 'CAD4 Express (Enraf Nonius, 1994)'
_computing_data_reduction 'XCAD4 (Harms & Wocadlo, 1995)'
_computing_molecular_graphics 'Ortep-3 for Windows (Farrugia, 1997)'
_computing_publication_material 'WinGX publication routines (Farrugia, 1999)'
_computing_structure_refinement 'SHELXL-97 (Sheldrick, 1997)'
_computing_structure_solution 'SHELXS-97 (Sheldrick, 1990)'
_diffrn_ambient_temperature 293(2)
_diffrn_detector 'scintillation LiI'
_diffrn_detector_dtime 1.195
_diffrn_measured_fraction_theta_full 0.999
_diffrn_measured_fraction_theta_max 0.999
_diffrn_measurement_device '\k-geometry diffractometer'
_diffrn_measurement_device_type 'Enraf Nonius CAD4'
_diffrn_measurement_method 'non-profiled omega/2theta scans'
_diffrn_orient_matrix_type
;
x-axis points to radiation source
the matrix is specified in reciprocal space
;
_diffrn_orient_matrix_UB_11 0.098675
_diffrn_orient_matrix_UB_12 0.047741
_diffrn_orient_matrix_UB_13 -0.034416
_diffrn_orient_matrix_UB_21 -0.00321
_diffrn_orient_matrix_UB_22 0.063352
_diffrn_orient_matrix_UB_23 0.050631
_diffrn_orient_matrix_UB_31 0.080987
_diffrn_orient_matrix_UB_32 -0.031866
_diffrn_orient_matrix_UB_33 0.044808
_diffrn_radiation_monochromator graphite
_diffrn_radiation_probe x-ray
_diffrn_radiation_type MoK\a
_diffrn_radiation_wavelength 0.71069
_diffrn_reflns_av_R_equivalents 0.0175
_diffrn_reflns_av_unetI/netI 0.0394
_diffrn_reflns_limit_h_max 8
_diffrn_reflns_limit_h_min -8
_diffrn_reflns_limit_k_max 13
_diffrn_reflns_limit_k_min -13
_diffrn_reflns_limit_l_max 14
_diffrn_reflns_limit_l_min 0
_diffrn_reflns_number 3575
_diffrn_reflns_theta_full 22.97
_diffrn_reflns_theta_max 22.97
_diffrn_reflns_theta_min 1.74
_diffrn_source 'Enraf Nonius FR590'
_diffrn_standards_decay_% 16
_diffrn_standards_interval_time 120
_diffrn_standards_number 3
_exptl_absorpt_coefficient_mu 6.017
_exptl_absorpt_correction_T_max 0.4047
_exptl_absorpt_correction_T_min 0.2759
_exptl_absorpt_correction_type psi-scan
_exptl_absorpt_process_details
;
North A.C.T., Phillips D.C. & Mathews F.S. (1968) Acta. Cryst. A24, 351
Number of psi-scan sets used was 5
Theta correction was applied.
Averaged transmission function was used.
No Fourier smoothing was applied.
;
_exptl_crystal_colour yellow
_exptl_crystal_density_diffrn 1.76
_exptl_crystal_density_method 'not measured'
_exptl_crystal_description prism
_exptl_crystal_F_000 632
_exptl_crystal_size_max 0.25
_exptl_crystal_size_mid 0.225
_exptl_crystal_size_min 0.15
_refine_diff_density_max 1.613
_refine_diff_density_min -2.003
_refine_diff_density_rms 0.16
_refine_ls_extinction_method none
_refine_ls_goodness_of_fit_ref 1.52
_refine_ls_hydrogen_treatment constr
_refine_ls_matrix_type full
_refine_ls_number_parameters 281
_refine_ls_number_reflns 3400
_refine_ls_number_restraints 0
_refine_ls_restrained_S_all 1.52
_refine_ls_R_factor_all 0.0781
_refine_ls_R_factor_gt 0.059
_refine_ls_shift/su_max 0.003
_refine_ls_shift/su_mean 0
_refine_ls_structure_factor_coef Fsqd
_refine_ls_weighting_details 'calc w=1/[\s^2^(Fo^2^)+(0.0169P)^2^+8.8909P] where P=(Fo^2^+2Fc^2^)/3'
_refine_ls_weighting_scheme calc
_refine_ls_wR_factor_gt 0.1287
_refine_ls_wR_factor_ref 0.1335
_reflns_number_gt 2883
_reflns_number_total 3400
_reflns_threshold_expression >2sigma(I)
_cod_data_source_file c2dt11934j.txt
_cod_data_source_block c2
_cod_original_sg_symbol_H-M P-1
_cod_database_code 7018201

loop_
_symmetry_equiv_pos_as_xyz
'x, y, z'
'-x, -y, -z'

loop_
_atom_site_label
_atom_site_type_symbol
_atom_site_fract_x
_atom_site_fract_y
_atom_site_fract_z
_atom_site_U_iso_or_equiv
_atom_site_adp_type
_atom_site_occupancy
_atom_site_symmetry_multiplicity
_atom_site_calc_flag
_atom_site_refinement_flags
Pt1 Pt 0.69492(7) 0.74888(5) 0.24969(5) 0.0641(2) Uani 1 1 d .
P1 P 0.5137(4) 0.2717(3) 0.2571(2) 0.0443(8) Uani 1 1 d .
Cl1 Cl 0.7011(6) 0.7089(4) 0.0795(3) 0.0949(13) Uani 1 1 d .
Cl2 Cl 0.6975(6) 0.7912(7) 0.4186(4) 0.152(3) Uani 1 1 d .
O1 O 0.8334(13) 0.6276(10) 0.2736(9) 0.089(3) Uani 1 1 d .
C1 C 0.479(2) 0.8253(16) 0.2296(15) 0.099(6) Uani 1 1 d .
H1A H 0.4127 0.8042 0.1683 0.13(4) Uiso 1 1 calc R
H1B H 0.4108 0.8328 0.2892 0.13(4) Uiso 1 1 calc R
C2 C 0.630(3) 0.9063(17) 0.2199(19) 0.117(7) Uani 1 1 d .
H2A H 0.654 0.9643 0.2734 0.13(4) Uiso 1 1 calc R
H2B H 0.6559 0.9357 0.1526 0.13(4) Uiso 1 1 calc R
C3 C 0.3582(15) 0.1470(10) 0.2281(10) 0.048(3) Uani 1 1 d .
C4 C 0.3530(17) 0.0938(12) 0.1342(11) 0.064(4) Uani 1 1 d .
H4 H 0.4345 0.1194 0.0855 0.077 Uiso 1 1 calc R
C5 C 0.226(2) 0.0030(14) 0.1137(14) 0.088(5) Uani 1 1 d .
H5 H 0.2238 -0.0343 0.0509 0.106 Uiso 1 1 calc R
C6 C 0.102(2) -0.0350(15) 0.1840(15) 0.090(5) Uani 1 1 d .
H6 H 0.0158 -0.0964 0.1677 0.108 Uiso 1 1 calc R
C7 C 0.1052(18) 0.0166(14) 0.2761(13) 0.077(5) Uani 1 1 d .
H7 H 0.024 -0.01 0.3246 0.093 Uiso 1 1 calc R
C8 C 0.2304(18) 0.1091(12) 0.2970(11) 0.067(4) Uani 1 1 d .
H8 H 0.2297 0.1476 0.3591 0.08 Uiso 1 1 calc R
C9 C 0.6508(15) 0.2506(11) 0.3613(9) 0.047(3) Uani 1 1 d .
C10 C 0.6237(17) 0.1476(12) 0.4128(11) 0.062(4) Uani 1 1 d .
H10 H 0.5299 0.0913 0.3972 0.075 Uiso 1 1 calc R
C11 C 0.7383(19) 0.1307(14) 0.4871(12) 0.078(5) Uani 1 1 d .
H11 H 0.7212 0.0635 0.5235 0.094 Uiso 1 1 calc R
C12 C 0.878(2) 0.2139(16) 0.5069(12) 0.079(5) Uani 1 1 d .
H12 H 0.955 0.2022 0.5571 0.095 Uiso 1 1 calc R
C13 C 0.9063(18) 0.3134(14) 0.4550(11) 0.068(4) Uani 1 1 d .
H13 H 1.003 0.3681 0.4685 0.082 Uiso 1 1 calc R
C14 C 0.7902(16) 0.3319(13) 0.3822(10) 0.060(4) Uani 1 1 d .
H14 H 0.8072 0.4001 0.3473 0.072 Uiso 1 1 calc R
C15 C 0.3954(15) 0.3838(11) 0.2823(8) 0.045(3) Uani 1 1 d .
C16 C 0.2518(17) 0.3844(12) 0.2233(10) 0.060(4) Uani 1 1 d .
H16 H 0.2198 0.3279 0.1738 0.071 Uiso 1 1 calc R
C17 C 0.1559(17) 0.4693(13) 0.2383(11) 0.063(4) Uani 1 1 d .
H17 H 0.0582 0.469 0.1993 0.075 Uiso 1 1 calc R
C18 C 0.203(2) 0.5538(14) 0.3097(12) 0.070(4) Uani 1 1 d .
H18 H 0.1379 0.6108 0.32 0.084 Uiso 1 1 calc R
C19 C 0.348(2) 0.5533(13) 0.3658(12) 0.077(5) Uani 1 1 d .
H19 H 0.3807 0.6109 0.4143 0.092 Uiso 1 1 calc R
C20 C 0.4443(17) 0.4711(12) 0.3528(11) 0.063(4) Uani 1 1 d .
H20 H 0.5432 0.4734 0.3911 0.075 Uiso 1 1 calc R
C21 C 0.6535(14) 0.3029(10) 0.1509(9) 0.044(3) Uani 1 1 d .
C22 C 0.6427(17) 0.3911(13) 0.0881(10) 0.065(4) Uani 1 1 d .
H22 H 0.5616 0.4372 0.1005 0.078 Uiso 1 1 calc R
C23 C 0.750(2) 0.4127(14) 0.0066(12) 0.081(5) Uani 1 1 d .
H23 H 0.7412 0.4726 -0.0362 0.097 Uiso 1 1 calc R
C24 C 0.8708(19) 0.3455(14) -0.0109(11) 0.070(4) Uani 1 1 d .
H24 H 0.9436 0.3602 -0.066 0.084 Uiso 1 1 calc R
C25 C 0.8856(16) 0.2572(13) 0.0510(11) 0.065(4) Uani 1 1 d .
H25 H 0.9667 0.2113 0.0379 0.078 Uiso 1 1 calc R
C26 C 0.7779(16) 0.2365(11) 0.1343(10) 0.059(4) Uani 1 1 d .
H26 H 0.7894 0.1783 0.1785 0.071 Uiso 1 1 calc R

loop_
_atom_site_aniso_label
_atom_site_aniso_U_11
_atom_site_aniso_U_22
_atom_site_aniso_U_33
_atom_site_aniso_U_23
_atom_site_aniso_U_13
_atom_site_aniso_U_12
Pt1 0.0372(3) 0.0750(4) 0.0797(4) -0.0018(3) 0.0085(2) 0.0089(2)
P1 0.0415(17) 0.0494(19) 0.0409(18) 0.0037(15) 0.0089(14) 0.0041(14)
Cl1 0.087(3) 0.118(4) 0.082(3) 0.010(3) 0.022(2) 0.021(3)
Cl2 0.070(3) 0.287(9) 0.092(4) -0.058(5) -0.005(3) 0.019(4)
O1 0.066(6) 0.103(8) 0.109(9) 0.022(7) 0.004(6) 0.039(6)
C1 0.059(10) 0.124(16) 0.124(16) -0.012(13) -0.005(10) 0.045(11)
C2 0.099(15) 0.087(14) 0.17(2) -0.009(13) 0.014(14) 0.021(12)
C3 0.047(7) 0.041(7) 0.054(8) 0.008(6) 0.009(6) 0.006(6)
C4 0.059(8) 0.062(9) 0.066(10) -0.003(8) 0.003(7) -0.001(7)
C5 0.079(11) 0.075(11) 0.099(13) -0.021(10) 0.005(10) -0.016(9)
C6 0.068(11) 0.082(12) 0.105(15) 0.002(11) -0.018(10) -0.025(9)
C7 0.047(8) 0.092(12) 0.085(12) 0.034(10) 0.005(8) -0.016(8)
C8 0.067(9) 0.070(10) 0.061(9) 0.011(8) 0.014(7) 0.002(8)
C9 0.041(7) 0.062(8) 0.038(7) 0.007(6) 0.010(5) 0.007(6)
C10 0.050(8) 0.069(10) 0.068(10) 0.011(8) 0.006(7) 0.008(7)
C11 0.060(9) 0.095(12) 0.081(12) 0.044(10) 0.008(8) 0.011(9)
C12 0.063(10) 0.121(15) 0.061(10) 0.007(10) -0.007(8) 0.034(10)
C13 0.054(8) 0.088(12) 0.060(10) 0.002(9) 0.005(7) 0.003(8)
C14 0.049(8) 0.077(10) 0.052(8) 0.001(7) 0.007(7) 0.008(7)
C15 0.045(7) 0.060(8) 0.029(7) 0.007(6) 0.012(5) 0.008(6)
C16 0.055(8) 0.067(9) 0.055(9) -0.001(7) 0.015(7) 0.008(7)
C17 0.050(8) 0.083(11) 0.055(9) 0.006(8) 0.009(7) 0.013(8)
C18 0.071(10) 0.080(11) 0.066(10) 0.013(9) 0.013(8) 0.032(8)
C19 0.091(12) 0.070(10) 0.072(11) -0.014(8) 0.025(9) 0.020(9)
C20 0.055(8) 0.072(10) 0.062(9) 0.000(8) 0.010(7) 0.013(7)
C21 0.034(6) 0.057(8) 0.038(7) 0.005(6) 0.012(5) 0.002(6)
C22 0.053(8) 0.091(11) 0.056(9) 0.023(8) 0.027(7) 0.020(8)
C23 0.083(11) 0.095(12) 0.069(11) 0.041(9) 0.029(9) 0.026(9)
C24 0.067(9) 0.086(11) 0.057(9) 0.008(9) 0.020(7) 0.010(8)
C25 0.045(8) 0.081(11) 0.064(10) -0.019(8) 0.016(7) 0.001(7)
C26 0.058(8) 0.059(9) 0.063(9) 0.003(7) 0.016(7) 0.016(7)

loop_
_atom_type_symbol
_atom_type_description
_atom_type_scat_dispersion_real
_atom_type_scat_dispersion_imag
_atom_type_scat_source
C C 0.0033 0.0016 'International Tables Vol C Tables 4.2.6.8 and 6.1.1.4'
H H 0 0 'International Tables Vol C Tables 4.2.6.8 and 6.1.1.4'
O O 0.0106 0.006 'International Tables Vol C Tables 4.2.6.8 and 6.1.1.4'
P P 0.1023 0.0942 'International Tables Vol C Tables 4.2.6.8 and 6.1.1.4'
Cl Cl 0.1484 0.1585 'International Tables Vol C Tables 4.2.6.8 and 6.1.1.4'
Pt Pt -1.7033 8.3905 'International Tables Vol C Tables 4.2.6.8 and 6.1.1.4'

loop_
_geom_angle_atom_site_label_1
_geom_angle_atom_site_label_2
_geom_angle_atom_site_label_3
_geom_angle
O1 Pt1 C2 161.2(6)
O1 Pt1 C1 159.3(6)
C2 Pt1 C1 39.5(7)
O1 Pt1 Cl2 90.5(4)
C2 Pt1 Cl2 89.7(7)
C1 Pt1 Cl2 90.5(6)
O1 Pt1 Cl1 88.9(4)
C2 Pt1 Cl1 90.2(7)
C1 Pt1 Cl1 90.6(6)
Cl2 Pt1 Cl1 178.20(19)
C15 P1 C21 111.7(6)
C15 P1 C3 105.9(6)
C21 P1 C3 109.3(6)
C15 P1 C9 112.5(6)
C21 P1 C9 105.1(5)
C3 P1 C9 112.4(6)
C2 C1 Pt1 69.3(10)
C2 C1 H1A 116.7
Pt1 C1 H1A 116.7
C2 C1 H1B 116.7
Pt1 C1 H1B 116.7
H1A C1 H1B 113.7
C1 C2 Pt1 71.2(11)
C1 C2 H2A 116.5
Pt1 C2 H2A 116.5
C1 C2 H2B 116.5
Pt1 C2 H2B 116.5
H2A C2 H2B 113.5
C8 C3 C4 118.8(12)
C8 C3 P1 120.0(11)
C4 C3 P1 120.9(10)
C5 C4 C3 118.8(14)
C5 C4 H4 120.6
C3 C4 H4 120.6
C6 C5 C4 121.7(16)
C6 C5 H5 119.2
C4 C5 H5 119.2
C5 C6 C7 120.1(15)
C5 C6 H6 119.9
C7 C6 H6 119.9
C6 C7 C8 118.7(14)
C6 C7 H7 120.6
C8 C7 H7 120.6
C3 C8 C7 121.8(14)
C3 C8 H8 119.1
C7 C8 H8 119.1
C14 C9 C10 120.7(12)
C14 C9 P1 118.7(10)
C10 C9 P1 120.3(10)
C11 C10 C9 118.9(13)
C11 C10 H10 120.6
C9 C10 H10 120.6
C12 C11 C10 119.4(14)
C12 C11 H11 120.3
C10 C11 H11 120.3
C13 C12 C11 121.7(14)
C13 C12 H12 119.2
C11 C12 H12 119.2
C14 C13 C12 119.2(14)
C14 C13 H13 120.4
C12 C13 H13 120.4
C13 C14 C9 120.1(14)
C13 C14 H14 120
C9 C14 H14 120
C16 C15 C20 119.1(12)
C16 C15 P1 116.9(10)
C20 C15 P1 123.9(10)
C17 C16 C15 119.8(13)
C17 C16 H16 120.1
C15 C16 H16 120.1
C18 C17 C16 120.7(14)
C18 C17 H17 119.7
C16 C17 H17 119.7
C19 C18 C17 118.8(14)
C19 C18 H18 120.6
C17 C18 H18 120.6
C18 C19 C20 121.8(15)
C18 C19 H19 119.1
C20 C19 H19 119.1
C19 C20 C15 119.8(14)
C19 C20 H20 120.1
C15 C20 H20 120.1
C22 C21 C26 119.5(11)
C22 C21 P1 121.9(9)
C26 C21 P1 118.6(10)
C21 C22 C23 120.8(13)
C21 C22 H22 119.6
C23 C22 H22 119.6
C24 C23 C22 119.5(14)
C24 C23 H23 120.2
C22 C23 H23 120.2
C25 C24 C23 121.0(13)
C25 C24 H24 119.5
C23 C24 H24 119.5
C24 C25 C26 119.3(14)
C24 C25 H25 120.4
C26 C25 H25 120.4
C21 C26 C25 119.8(13)
C21 C26 H26 120.1
C25 C26 H26 120.1

loop_
_geom_bond_atom_site_label_1
_geom_bond_atom_site_label_2
_geom_bond_distance
Pt1 O1 1.991(10)
Pt1 C2 2.071(19)
Pt1 C1 2.096(15)
Pt1 Cl2 2.272(5)
Pt1 Cl1 2.287(5)
P1 C15 1.788(12)
P1 C21 1.795(11)
P1 C3 1.789(12)
P1 C9 1.800(12)
C1 C2 1.41(2)
C1 H1A 0.97
C1 H1B 0.97
C2 H2A 0.97
C2 H2B 0.97
C3 C8 1.387(17)
C3 C4 1.376(18)
C4 C5 1.361(19)
C4 H4 0.93
C5 C6 1.38(2)
C5 H5 0.93
C6 C7 1.35(2)
C6 H6 0.93
C7 C8 1.37(2)
C7 H7 0.93
C8 H8 0.93
C9 C14 1.360(17)
C9 C10 1.395(18)
C10 C11 1.377(19)
C10 H10 0.93
C11 C12 1.37(2)
C11 H11 0.93
C12 C13 1.36(2)
C12 H12 0.93
C13 C14 1.377(19)
C13 H13 0.93
C14 H14 0.93
C15 C16 1.381(17)
C15 C20 1.381(18)
C16 C17 1.380(18)
C16 H16 0.93
C17 C18 1.37(2)
C17 H17 0.93
C18 C19 1.37(2)
C18 H18 0.93
C19 C20 1.354(19)
C19 H19 0.93
C20 H20 0.93
C21 C22 1.363(18)
C21 C26 1.386(16)
C22 C23 1.376(18)
C22 H22 0.93
C23 C24 1.37(2)
C23 H23 0.93
C24 C25 1.36(2)
C24 H24 0.93
C25 C26 1.394(18)
C25 H25 0.93
C26 H26 0.93
